data_4308956
loop_
_publ_author_name
'Mervi Kontturi'
'Elina Laurila'
'Riikka Mattsson'
'Sirpa Per\"aniemi'
'Jouko J. Veps\"al\"ainen'
'Markku Ahlgr\'en'

_publ_contact_author_address
;
        Department of Chemistry
        University of Joensuu
        P.O. Box 111
        FI-80101, Joensuu
        Finland
;
_publ_contact_author_email mervi.kontturi@joensuu.fi
_publ_contact_author_fax '358 13 2513390'
_publ_contact_author_name 'Mervi Kontturi'
_publ_contact_author_phone '358 13 2513377'
_publ_section_title
;
Structures of Bisphosphonate Metal Complexes: Zinc and Cadmium Complexes
of Clodronate and Its Partial Ester Derivatives
;
_journal_name_full 'Inorganic Chemistry'
_journal_page_first 2400
_journal_page_last 2406
_journal_paper_doi 10.1021/ic048329z
_journal_volume 44
_journal_year 2005
_chemical_formula_moiety 'C H8 Cd2 Cl2 O10 P2, H2 O'
_chemical_formula_sum 'C H10 Cd2 Cl2 O11 P2'
_chemical_formula_weight 555.73
_chemical_name_common 'Cadmium clodronate'
_chemical_name_systematic
;
 ?
;
_space_group_IT_number 2
_symmetry_cell_setting triclinic
_symmetry_space_group_name_Hall '-P 1'
_symmetry_space_group_name_H-M 'P -1'
_atom_sites_solution_hydrogens geom
_atom_sites_solution_primary direct
_atom_sites_solution_secondary difmap
_audit_creation_method SHELXL-97
_cell_angle_alpha 78.056(2)
_cell_angle_beta 82.530(2)
_cell_angle_gamma 74.997(2)
_cell_formula_units_Z 2
_cell_length_a 5.6551(2)
_cell_length_b 9.5290(2)
_cell_length_c 12.3693(4)
_cell_measurement_reflns_used 10689
_cell_measurement_temperature 120(2)
_cell_measurement_theta_max 25.49
_cell_measurement_theta_min 3.05
_cell_volume 627.83(3)
_computing_cell_refinement 'Denzo/Scalepack (Otwinowski & Minor, 1997)'
_computing_data_collection 'collect (Nonius BV, 1997 - 2000)'
_computing_data_reduction 'Denzo/Scalepack (Otwinowski & Minor, 1997)'
_computing_molecular_graphics 'XP in SHELXTL v.5.1 (Bruker AXS, 1998)'
_computing_publication_material 'SHELXL-97 (Sheldrick, 1997)'
_computing_structure_refinement 'SHELXL-97 (Sheldrick, 1997)'
_computing_structure_solution 'SHELXS-97 (Sheldrick, 1997)'
_diffrn_ambient_temperature 120(2)
_diffrn_measured_fraction_theta_full 0.998
_diffrn_measured_fraction_theta_max 0.998
_diffrn_measurement_device_type 'Nonius Kappa CCD'
_diffrn_measurement_method CCD
_diffrn_radiation_monochromator graphite
_diffrn_radiation_source 'fine-focus sealed tube'
_diffrn_radiation_type MoK\a
_diffrn_radiation_wavelength 0.71073
_diffrn_reflns_av_R_equivalents 0.0796
_diffrn_reflns_av_sigmaI/netI 0.0413
_diffrn_reflns_limit_h_max 6
_diffrn_reflns_limit_h_min -6
_diffrn_reflns_limit_k_max 11
_diffrn_reflns_limit_k_min -11
_diffrn_reflns_limit_l_max 14
_diffrn_reflns_limit_l_min -14
_diffrn_reflns_number 10689
_diffrn_reflns_theta_full 25.49
_diffrn_reflns_theta_max 25.49
_diffrn_reflns_theta_min 3.05
_exptl_absorpt_coefficient_mu 4.113
_exptl_absorpt_correction_T_max 0.8208
_exptl_absorpt_correction_T_min 0.4262
_exptl_absorpt_correction_type multi-scan
_exptl_absorpt_process_details 'XPREP in SHELXTL v.5.1 (Bruker AXS, 1998)'
_exptl_crystal_colour colourless
_exptl_crystal_density_diffrn 2.940
_exptl_crystal_density_meas 2.90(4)
_exptl_crystal_density_method 'flotation in bromoform/iodoform'
_exptl_crystal_description needle
_exptl_crystal_F_000 528
_exptl_crystal_size_max 0.25
_exptl_crystal_size_mid 0.25
_exptl_crystal_size_min 0.05
_refine_diff_density_max 1.386
_refine_diff_density_min -1.592
_refine_diff_density_rms 0.221
_refine_ls_extinction_method none
_refine_ls_goodness_of_fit_ref 1.077
_refine_ls_hydrogen_treatment constr
_refine_ls_matrix_type full
_refine_ls_number_parameters 163
_refine_ls_number_reflns 2335
_refine_ls_number_restraints 0
_refine_ls_restrained_S_all 1.077
_refine_ls_R_factor_all 0.0358
_refine_ls_R_factor_gt 0.0324
_refine_ls_shift/su_max 0.000
_refine_ls_shift/su_mean 0.000
_refine_ls_structure_factor_coef Fsqd
_refine_ls_weighting_details 'calc w=1/[\s^2^(Fo^2^)+(0.0500P)^2^+1.5000P] where P=(Fo^2^+2Fc^2^)/3'
_refine_ls_weighting_scheme calc
_refine_ls_wR_factor_gt 0.0835
_refine_ls_wR_factor_ref 0.0859
_reflns_number_gt 2153
_reflns_number_total 2335
_reflns_threshold_expression >2sigma(I)
_cod_data_source_file ic048329zsi20050201_035527_3.cif
_cod_data_source_block Structure2
_cod_database_code 4308956

loop_
_symmetry_equiv_pos_as_xyz
'x, y, z'
'-x, -y, -z'

loop_
_atom_site_label
_atom_site_type_symbol
_atom_site_fract_x
_atom_site_fract_y
_atom_site_fract_z
_atom_site_U_iso_or_equiv
_atom_site_adp_type
_atom_site_occupancy
_atom_site_symmetry_multiplicity
_atom_site_calc_flag
_atom_site_refinement_flags
_atom_site_disorder_assembly
_atom_site_disorder_group
Cd1 Cd 0.36019(6) -0.06863(3) 0.25045(3) 0.00863(13) Uani 1 1 d . . .
Cd2 Cd 0.75390(6) 0.40586(3) 0.41913(3) 0.00772(13) Uani 1 1 d . . .
Cl1 Cl 0.1707(2) 0.47498(12) 0.11574(9) 0.0110(2) Uani 1 1 d . . .
Cl2 Cl 0.63740(19) 0.46768(12) 0.18663(9) 0.0098(2) Uani 1 1 d . . .
P1 P 0.3553(2) 0.26006(12) 0.31932(9) 0.0071(2) Uani 1 1 d . . .
P2 P 0.1941(2) 0.60470(12) 0.31365(9) 0.0070(2) Uani 1 1 d . . .
O1 O 0.7147(6) -0.1631(4) 0.1499(3) 0.0157(7) Uani 1 1 d . . .
H1A H 0.8643 -0.1983 0.1601 0.024 Uiso 1 1 d R . .
H1B H 0.7313 -0.1611 0.0815 0.024 Uiso 1 1 d R . .
O2 O 0.2162(6) 0.0336(4) 0.0775(3) 0.0139(7) Uani 1 1 d . . .
H2A H 0.0705 0.0806 0.0799 0.021 Uiso 1 1 d R . .
H2B H 0.2309 -0.0277 0.0362 0.021 Uiso 1 1 d R . .
O3 O 0.0303(6) -0.0180(4) 0.3714(3) 0.0208(8) Uani 1 1 d . . .
H3A H -0.0983 -0.0465 0.3805 0.031 Uiso 1 1 d R . .
H3B H -0.0159 0.0713 0.3765 0.031 Uiso 1 1 d R . .
O4 O 0.6237(6) -0.1517(3) 0.3875(3) 0.0100(7) Uani 1 1 d . . .
H4A H 0.7007 -0.2454 0.3751 0.015 Uiso 1 1 d R . .
H4B H 0.5845 -0.1578 0.4538 0.015 Uiso 1 1 d R . .
O5 O 0.7345(6) 0.1813(4) 0.0451(3) 0.0170(7) Uani 1 1 d . . .
H5A H 0.7095 0.2720 0.0150 0.025 Uiso 1 1 d R . .
H5B H 0.6552 0.1535 0.1109 0.025 Uiso 1 1 d R . .
O11 O 0.4426(6) 0.1557(3) 0.2373(3) 0.0097(7) Uani 1 1 d . . .
O12 O 0.1015(6) 0.2553(3) 0.3744(3) 0.0106(7) Uani 1 1 d . . .
O13 O 0.5413(6) 0.2451(3) 0.4017(3) 0.0106(7) Uani 1 1 d . . .
O21 O 0.3696(6) 0.5791(3) 0.4039(3) 0.0097(6) Uani 1 1 d . . .
O22 O -0.0605(6) 0.5892(3) 0.3610(3) 0.0108(7) Uani 1 1 d . . .
O23 O 0.1864(6) 0.7473(3) 0.2313(3) 0.0094(7) Uani 1 1 d . . .
C1 C 0.3311(8) 0.4505(5) 0.2364(4) 0.0086(9) Uani 1 1 d . . .

loop_
_atom_site_aniso_label
_atom_site_aniso_U_11
_atom_site_aniso_U_22
_atom_site_aniso_U_33
_atom_site_aniso_U_23
_atom_site_aniso_U_13
_atom_site_aniso_U_12
Cd1 0.0112(2) 0.0047(2) 0.0112(2) -0.00254(14) -0.00115(14) -0.00307(14)
Cd2 0.0081(2) 0.0051(2) 0.0110(2) -0.00359(13) 0.00014(13) -0.00215(14)
Cl1 0.0129(5) 0.0110(5) 0.0107(5) -0.0028(4) -0.0028(4) -0.0039(4)
Cl2 0.0093(5) 0.0089(5) 0.0122(5) -0.0033(4) 0.0011(4) -0.0038(4)
P1 0.0093(6) 0.0030(5) 0.0097(6) -0.0027(4) 0.0001(4) -0.0021(4)
P2 0.0089(6) 0.0025(5) 0.0101(6) -0.0027(4) -0.0006(4) -0.0010(4)
O1 0.0141(16) 0.0166(17) 0.0118(17) 0.0005(14) -0.0004(13) 0.0019(14)
O2 0.0160(17) 0.0119(16) 0.0141(17) -0.0030(13) -0.0020(13) -0.0032(14)
O3 0.0177(18) 0.0151(18) 0.034(2) -0.0139(16) 0.0098(16) -0.0100(15)
O4 0.0124(16) 0.0047(15) 0.0130(16) -0.0033(12) -0.0004(13) -0.0011(13)
O5 0.0218(18) 0.0090(16) 0.0188(18) -0.0036(14) 0.0027(15) -0.0025(14)
O11 0.0140(16) 0.0040(15) 0.0127(16) -0.0049(12) -0.0001(13) -0.0030(13)
O12 0.0109(16) 0.0039(15) 0.0168(17) -0.0030(13) 0.0009(13) -0.0015(12)
O13 0.0117(16) 0.0086(16) 0.0121(16) -0.0023(13) -0.0029(13) -0.0022(13)
O21 0.0102(15) 0.0084(15) 0.0113(16) -0.0049(12) -0.0015(12) -0.0009(13)
O22 0.0097(16) 0.0060(15) 0.0168(17) -0.0050(13) 0.0008(13) -0.0006(12)
O23 0.0100(15) 0.0048(15) 0.0138(17) -0.0014(13) -0.0014(13) -0.0024(12)
C1 0.009(2) 0.010(2) 0.010(2) -0.0039(17) -0.0028(17) -0.0048(18)

loop_
_atom_type_symbol
_atom_type_description
_atom_type_scat_dispersion_real
_atom_type_scat_dispersion_imag
_atom_type_scat_source
C C 0.0033 0.0016 'International Tables Vol C Tables 4.2.6.8 and 6.1.1.4'
H H 0.0000 0.0000 'International Tables Vol C Tables 4.2.6.8 and 6.1.1.4'
O O 0.0106 0.0060 'International Tables Vol C Tables 4.2.6.8 and 6.1.1.4'
P P 0.1023 0.0942 'International Tables Vol C Tables 4.2.6.8 and 6.1.1.4'
Cl Cl 0.1484 0.1585 'International Tables Vol C Tables 4.2.6.8 and 6.1.1.4'
Cd Cd -0.8075 1.2024 'International Tables Vol C Tables 4.2.6.8 and 6.1.1.4'

loop_
_geom_angle_atom_site_label_1
_geom_angle_atom_site_label_2
_geom_angle_atom_site_label_3
_geom_angle
_geom_angle_site_symmetry_1
_geom_angle_site_symmetry_3
_geom_angle_publ_flag
O3 Cd1 O11 93.14(12) . . ?
O3 Cd1 O4 92.86(13) . . ?
O11 Cd1 O4 86.66(11) . . ?
O3 Cd1 O23 82.66(12) . 1_545 ?
O11 Cd1 O23 162.87(11) . 1_545 ?
O4 Cd1 O23 110.07(11) . 1_545 ?
O3 Cd1 O1 168.94(12) . . ?
O11 Cd1 O1 94.68(12) . . ?
O4 Cd1 O1 79.83(12) . . ?
O23 Cd1 O1 92.02(12) 1_545 . ?
O3 Cd1 O2 104.84(13) . . ?
O11 Cd1 O2 83.16(11) . . ?
O4 Cd1 O2 159.98(12) . . ?
O23 Cd1 O2 81.91(11) 1_545 . ?
O1 Cd1 O2 83.87(12) . . ?
O12 Cd2 O22 87.54(11) 1_655 1_655 ?
O12 Cd2 O21 120.90(12) 1_655 2_666 ?
O22 Cd2 O21 104.04(12) 1_655 2_666 ?
O12 Cd2 O13 91.27(12) 1_655 . ?
O22 Cd2 O13 155.68(12) 1_655 . ?
O21 Cd2 O13 97.39(11) 2_666 . ?
O12 Cd2 O21 161.09(11) 1_655 . ?
O22 Cd2 O21 89.26(11) 1_655 . ?
O21 Cd2 O21 77.93(12) 2_666 . ?
O13 Cd2 O21 84.04(11) . . ?
O12 Cd2 Cl2 89.15(9) 1_655 . ?
O22 Cd2 Cl2 82.87(9) 1_655 . ?
O21 Cd2 Cl2 149.05(8) 2_666 . ?
O13 Cd2 Cl2 72.82(8) . . ?
O21 Cd2 Cl2 71.96(8) . . ?
C1 Cl2 Cd2 87.91(15) . . ?
O12 P1 O11 112.78(18) . . ?
O12 P1 O13 112.9(2) . . ?
O11 P1 O13 113.45(19) . . ?
O12 P1 C1 106.65(19) . . ?
O11 P1 C1 106.01(19) . . ?
O13 P1 C1 104.15(19) . . ?
O23 P2 O22 111.93(18) . . ?
O23 P2 O21 113.72(18) . . ?
O22 P2 O21 112.39(18) . . ?
O23 P2 C1 107.0(2) . . ?
O22 P2 C1 107.57(19) . . ?
O21 P2 C1 103.57(19) . . ?
Cd1 O1 H1A 137.8 . . ?
Cd1 O1 H1B 126.0 . . ?
H1A O1 H1B 95.7 . . ?
Cd1 O2 H2A 113.8 . . ?
Cd1 O2 H2B 114.0 . . ?
H2A O2 H2B 107.4 . . ?
Cd1 O3 H3A 130.0 . . ?
Cd1 O3 H3B 113.6 . . ?
H3A O3 H3B 104.1 . . ?
Cd1 O4 H4A 102.1 . . ?
Cd1 O4 H4B 125.6 . . ?
H4A O4 H4B 107.4 . . ?
H5A O5 H5B 120.4 . . ?
P1 O11 Cd1 126.85(18) . . ?
P1 O12 Cd2 139.97(19) . 1_455 ?
P1 O13 Cd2 129.16(18) . . ?
P2 O21 Cd2 123.83(17) . 2_666 ?
P2 O21 Cd2 126.54(17) . . ?
Cd2 O21 Cd2 102.07(12) 2_666 . ?
P2 O22 Cd2 136.52(18) . 1_455 ?
P2 O23 Cd1 125.12(18) . 1_565 ?
Cl1 C1 Cl2 106.1(2) . . ?
Cl1 C1 P2 110.1(2) . . ?
Cl2 C1 P2 106.3(2) . . ?
Cl1 C1 P1 110.6(2) . . ?
Cl2 C1 P1 107.5(2) . . ?
P2 C1 P1 115.6(2) . . ?

loop_
_geom_bond_atom_site_label_1
_geom_bond_atom_site_label_2
_geom_bond_distance
_geom_bond_site_symmetry_2
_geom_bond_publ_flag
Cd1 O3 2.249(3) . ?
Cd1 O11 2.273(3) . ?
Cd1 O4 2.283(3) . ?
Cd1 O23 2.285(3) 1_545 ?
Cd1 O1 2.293(3) . ?
Cd1 O2 2.317(3) . ?
Cd2 O12 2.194(3) 1_655 ?
Cd2 O22 2.214(3) 1_655 ?
Cd2 O21 2.231(3) 2_666 ?
Cd2 O13 2.235(3) . ?
Cd2 O21 2.367(3) . ?
Cd2 Cl2 2.9398(11) . ?
Cl1 C1 1.789(5) . ?
Cl2 C1 1.798(4) . ?
P1 O12 1.514(3) . ?
P1 O11 1.515(3) . ?
P1 O13 1.518(3) . ?
P1 C1 1.872(5) . ?
P2 O23 1.514(3) . ?
P2 O22 1.514(3) . ?
P2 O21 1.530(3) . ?
P2 C1 1.863(5) . ?
O1 H1A 0.8406 . ?
O1 H1B 0.8369 . ?
O2 H2A 0.8301 . ?
O2 H2B 0.8349 . ?
O3 H3A 0.8273 . ?
O3 H3B 0.8363 . ?
O4 H4A 0.9207 . ?
O4 H4B 0.8154 . ?
O5 H5A 0.8500 . ?
O5 H5B 0.9002 . ?

loop_
_geom_hbond_atom_site_label_D
_geom_hbond_atom_site_label_H
_geom_hbond_atom_site_label_A
_geom_hbond_distance_DH
_geom_hbond_distance_HA
_geom_hbond_distance_DA
_geom_hbond_angle_DHA
_geom_hbond_site_symmetry_A
O1 H1A O23 0.84 2.03 2.832(5) 160.5 1_645
O1 H1B O2 0.84 2.12 2.849(5) 146.2 2_655
O2 H2A O5 0.83 1.95 2.762(5) 164.6 1_455
O2 H2B O5 0.83 1.90 2.731(5) 174.5 2_655
O3 H3A O4 0.83 2.06 2.871(5) 168.3 1_455
O3 H3B O12 0.84 2.02 2.745(5) 144.0 .
O4 H4A O22 0.92 1.81 2.700(4) 160.8 1_645
O4 H4B O13 0.82 1.94 2.702(4) 155.7 2_656
O5 H5A Cl1 0.85 2.80 3.593(4) 156.1 2_665
O5 H5B O11 0.90 1.84 2.717(5) 162.6 .
